data_7209355
loop_
_publ_author_name
'Nilges, T.'
'Lange, S.'
'Bawohl, M.'

_publ_section_title
;
 Ag10 Te4 Br(3-x) Cl(x) and Ag10 Te4 Br(3-y) I(y): structural and
 electrical property tuning of a mixed conductor by partial anion
 substitution
;
_journal_name_full
;
Zeitschrift fuer Naturforschung, Teil B. Anorganische Chemie, Organische
 Chemie (42,1987-)
;
_journal_page_first 955
_journal_page_last 964
_journal_volume 62
_journal_year 2007
_chemical_formula_sum 'Ag10.003 Br2.646 I0.354 Te3.993'
_chemical_name_systematic 'Ag10.003 Te3.993 Br2.646 I0.354'
_space_group_IT_number 194
_symmetry_space_group_name_Hall '-P 6c 2c'
_symmetry_space_group_name_H-M 'P 63/m m c'
_cell_angle_alpha 90
_cell_angle_beta 90
_cell_angle_gamma 120
_cell_formula_units_Z 6
_cell_length_a 13.759
_cell_length_b 13.759
_cell_length_c 15.356
_cell_volume 2517.575
_citation_journal_id_ASTM ZNBSEN
_cod_data_source_file silver1-2_634.cif
_cod_data_source_block Ag10.003Br2.646I0.354Te3.993
_cod_database_code 7209355

loop_
_symmetry_equiv_pos_as_xyz
x,y,z
x-y,x,z+1/2
-y,x-y,z
-x,-y,z+1/2
-x+y,-x,z
y,-x+y,z+1/2
-y,-x,-z+1/2
x-y,-y,-z
x,x-y,-z+1/2
y,x,-z
-x+y,y,-z+1/2
-x,-x+y,-z
-x,-y,-z
-x+y,-x,-z-1/2
y,-x+y,-z
x,y,-z-1/2
x-y,x,-z
-y,x-y,-z-1/2
y,x,z-1/2
-x+y,y,z
-x,-x+y,z-1/2
-y,-x,z
x-y,-y,z-1/2
x,x-y,z

loop_
_atom_site_label
_atom_site_type_symbol
_atom_site_fract_x
_atom_site_fract_y
_atom_site_fract_z
_atom_site_occupancy
_atom_site_U_iso_or_equiv
Ag1 Ag+1 0.666667 0.333333 0.25 0.76 0.0
Te2 Te-1 0.666667 0.333333 0.6589 1 0.0
I1 I-1 0.5 0 0.5 0.08 0.0
Ag4 Ag+1 0.1236 -0.1236 0.7187 0.41 0.0
Te4 Te-1 0 0 0.6525 0.45 0.0
Ag3 Ag+1 -0.0948 -0.19 0.713 0.44 0.0
Ag7 Ag+1 0.244 -0.244 0.702 0.23 0.0
Br1 Br-1 0.5 0 0.5 0.92 0.0
Te1 Te-2 0.666667 0.333333 0.42144 1 0.0
Ag10 Ag+1 0.005 0.191 0.6272 0.342 0.0
Ag11 Ag+1 -0.02 0.296 0.5868 0.164 0.0
Br2 Br-1 0.3337 0.1668 0.49717 0.86 0.0
Te5 Te-2 0 0 0.5912 0.54 0.0
Ag8 Ag+1 0.448 -0.1041 0.6605 0.37 0.0
Te3 Te-2 0.3447 0.00958 0.75 1 0.0
Ag2 Ag+1 0.11 0 0.5 0.191 0.0
Ag5 Ag+1 0.316 -0.1568 0.6436 0.491 0.0
Ag9 Ag+1 0.445 0.2226 0.654 0.37 0.0
Ag6 Ag+1 0.4853 0.1319 0.6217 0.436 0.0
I2 I-1 0.333695 0.166847 0.49717 0.14 0.0
